data_4066748
loop_
_publ_author_name
'Aguirre-Etcheverry, Paulina'
'Ashley, Andrew E.'
'Bal\'azs, G\'abor'
'Green, Jennifer C.'
'Cowley, Andrew R.'
'Thompson, Amber L.'
'O&#x2019;Hare, Dermot'

_publ_section_title
;
 Synthesis, Structure, and Ligand Exchange Reactions of
 Tetramethyleneethane Complexes of Cobalt
;
_journal_issue 22
_journal_name_full Organometallics
_journal_page_first 5847
_journal_paper_doi 10.1021/om100611p
_journal_volume 29
_journal_year 2010
_chemical_absolute_configuration ad
_chemical_compound_source 'oxidation of TME cobalt carbonyl'
_chemical_formula_moiety 'C11 H8 B1 Co2 F4 O5'
_chemical_formula_sum 'C11 H8 B Co2 F4 O5'
_chemical_formula_weight 424.85
_chemical_name_common 'TME Co Carbonyl oxidised'
_chemical_name_systematic '[Co(CO)3]TME[Co(CO)2]BF4'
_chemical_properties_physical 'air-sensitive, moisture-sensitive'
_space_group_IT_number 19
_symmetry_cell_setting orthorhombic
_symmetry_Int_Tables_number 19
_symmetry_space_group_name_Hall 'P 2ac 2ab'
_symmetry_space_group_name_H-M 'P 21 21 21'
_atom_sites_solution_hydrogens geom
_atom_sites_solution_primary direct
_audit_creation_date 08-01-04
_audit_creation_method CRYSTALS_ver_12.85
_cell_angle_alpha 90
_cell_angle_beta 90
_cell_angle_gamma 90
_cell_formula_units_Z 4
_cell_length_a 7.4109(2)
_cell_length_b 12.9909(3)
_cell_length_c 15.0675(4)
_cell_measurement_reflns_used 1911
_cell_measurement_temperature 150
_cell_measurement_theta_max 27
_cell_measurement_theta_min 5
_cell_volume 1450.61(6)
_computing_cell_refinement 'DENZO/SCALEPACK (Otwinowski & Minor, 1997)'
_computing_data_collection 'COLLECT (Nonius, 1997-2001).'
_computing_data_reduction 'DENZO/SCALEPACK (Otwinowski & Minor, 1997)'
_computing_molecular_graphics 'CAMERON (Watkin et al., 1996)'
_computing_publication_material 'CRYSTALS (Betteridge et al., 2003)'
_computing_structure_refinement 'CRYSTALS (Betteridge et al., 2003)'
_computing_structure_solution 'SIR92 (Altomare et al., 1994)'
_diffrn_ambient_temperature 150
_diffrn_measured_fraction_theta_full 0.990
_diffrn_measured_fraction_theta_max 0.990
_diffrn_measurement_device 'Nonius KappaCCD'
_diffrn_measurement_device_type Area
_diffrn_measurement_method \w
_diffrn_radiation_monochromator graphite
_diffrn_radiation_type 'Mo K\a'
_diffrn_radiation_wavelength 0.71073
_diffrn_reflns_av_R_equivalents 0.051
_diffrn_reflns_limit_h_max 9
_diffrn_reflns_limit_h_min -9
_diffrn_reflns_limit_k_max 16
_diffrn_reflns_limit_k_min -16
_diffrn_reflns_limit_l_max 19
_diffrn_reflns_limit_l_min -19
_diffrn_reflns_number 22999
_diffrn_reflns_theta_full 27.430
_diffrn_reflns_theta_max 27.430
_diffrn_reflns_theta_min 5.131
_diffrn_standards_number 0
_exptl_absorpt_coefficient_mu 2.351
_exptl_absorpt_correction_T_max 0.81
_exptl_absorpt_correction_T_min 0.75
_exptl_absorpt_correction_type multi-scan
_exptl_absorpt_process_details 'DENZO/SCALEPACK (Otwinowski & Minor, 1997)'
_exptl_crystal_colour translucent_dark_brown
_exptl_crystal_density_diffrn 1.945
_exptl_crystal_density_meas ?
_exptl_crystal_density_method 'not measured'
_exptl_crystal_description plate
_exptl_crystal_F_000 836
_exptl_crystal_recrystallization_method hexane
_exptl_crystal_size_max 0.15
_exptl_crystal_size_mid 0.13
_exptl_crystal_size_min 0.09
_refine_diff_density_max 0.31
_refine_diff_density_min -0.38
_refine_ls_abs_structure_details 'Flack (1983), 1421 Friedel-pairs'
_refine_ls_abs_structure_Flack 0.259(14)
_refine_ls_extinction_method None
_refine_ls_goodness_of_fit_ref 1.0873
_refine_ls_hydrogen_treatment constr
_refine_ls_matrix_type full
_refine_ls_number_parameters 209
_refine_ls_number_reflns 3034
_refine_ls_number_restraints 0
_refine_ls_R_factor_all 0.0321
_refine_ls_R_factor_gt 0.0269
_refine_ls_shift/su_max 0.000465
_refine_ls_structure_factor_coef F
_refine_ls_weighting_details
;
 Method, part 1, Chebychev polynomial, (Watkin, 1994, Prince, 1982) 
 [weight] = 1.0/[A~0~*T~0~(x)+A~1~*T~1~(x) ... +A~n-1~]*T~n-1~(x)] 
 where A~i~ are the Chebychev coefficients listed below and x= Fcalc/Fmax 
 Method = Robust Weighting (Prince, 1982) 
 W = [weight] * [1-(deltaF/6*sigmaF)^2^]^2^ 
 A~i~ are: 
 0.471 -0.986E-01 0.264 
;
_refine_ls_weighting_scheme calc
_refine_ls_wR_factor_all 0.0282
_refine_ls_wR_factor_gt 0.0246
_refine_ls_wR_factor_ref 0.0246
_reflns_limit_h_max 9
_reflns_limit_h_min -9
_reflns_limit_k_max 16
_reflns_limit_k_min 0
_reflns_limit_l_max 19
_reflns_limit_l_min 0
_reflns_number_gt 3034
_reflns_number_total 3315
_reflns_threshold_expression I>2.0\s(I)
_oxford_diffrn_Wilson_B_factor 1.89
_oxford_diffrn_Wilson_scale 8.80
_oxford_refine_ls_r_factor_ref 0.0269
_oxford_refine_ls_scale 0.3601(4)
_oxford_reflns_number_all 3297
_oxford_reflns_threshold_expression_ref I>2.0\s(I)
_oxford_structure_analysis_title 5667
_cod_data_source_file om100611p_si_002.cif
_cod_data_source_block 1^+^d
_cod_depositor_comments
;
The following automatic conversions were performed:

'_exptl_crystal_density_meas' value 'not measured' was changed to '?'
- the value is perceived as not measured.

Automatic conversion script
Id: cif_fix_values 3008 2015-01-20 13:52:24Z robertas 
;
_cod_original_formula_sum 'C11 H8 B1 Co2 F4 O5'
_cod_database_code 4066748

loop_
_symmetry_equiv_pos_as_xyz
x,y,z
x+1/2,-y+1/2,-z
-x,y+1/2,-z+1/2
-x+1/2,-y,z+1/2

loop_
_atom_site_label
_atom_site_type_symbol
_atom_site_fract_x
_atom_site_fract_y
_atom_site_fract_z
_atom_site_U_iso_or_equiv
_atom_site_occupancy
_atom_site_adp_type
_atom_site_refinement_flags_posn
Co1 Co 0.41929(4) 0.40288(3) 0.64319(2) 0.0230 1.0000 Uani .
C2 C 0.3207(4) 0.52701(17) 0.70875(16) 0.0233 1.0000 Uani .
C3 C 0.5071(4) 0.5191(2) 0.72646(17) 0.0265 1.0000 Uani .
C4 C 0.2711(3) 0.5368(2) 0.61922(17) 0.0262 1.0000 Uani .
C5 C 0.1831(4) 0.49619(18) 0.77660(16) 0.0235 1.0000 Uani .
Co6 Co 0.17944(4) 0.34416(3) 0.80464(2) 0.0233 1.0000 Uani .
C7 C 0.0099(4) 0.4578(2) 0.75319(19) 0.0287 1.0000 Uani .
C8 C 0.2257(4) 0.4871(2) 0.86731(18) 0.0292 1.0000 Uani .
C9 C 0.1397(4) 0.2522(2) 0.71762(19) 0.0317 1.0000 Uani .
O10 O 0.1051(4) 0.18887(16) 0.66857(15) 0.0472 1.0000 Uani .
C11 C 0.0127(4) 0.2952(2) 0.88515(19) 0.0320 1.0000 Uani .
O12 O -0.0920(3) 0.26153(18) 0.93180(14) 0.0421 1.0000 Uani .
C13 C 0.3849(4) 0.2924(2) 0.85056(18) 0.0289 1.0000 Uani .
O14 O 0.5115(3) 0.26049(17) 0.88213(14) 0.0390 1.0000 Uani .
C15 C 0.5949(4) 0.3139(2) 0.67775(17) 0.0296 1.0000 Uani .
O16 O 0.7049(3) 0.25962(17) 0.70085(15) 0.0415 1.0000 Uani .
C17 C 0.3063(4) 0.3340(2) 0.55213(17) 0.0297 1.0000 Uani .
O18 O 0.2405(3) 0.29580(18) 0.49359(15) 0.0441 1.0000 Uani .
F19 F 0.8149(3) 0.58047(13) 0.56703(11) 0.0414 1.0000 Uani .
B20 B 0.7842(4) 0.4972(3) 0.5116(2) 0.0285 1.0000 Uani .
F21 F 0.6045(2) 0.46371(15) 0.52422(11) 0.0394 1.0000 Uani .
F22 F 0.8037(3) 0.52517(17) 0.42374(11) 0.0500 1.0000 Uani .
F23 F 0.8983(3) 0.41865(15) 0.53449(15) 0.0578 1.0000 Uani .
H32 H 0.5475 0.5012 0.7852 0.0332 1.0000 Uiso R
H31 H 0.5948 0.5637 0.6974 0.0333 1.0000 Uiso R
H42 H 0.1462 0.5298 0.6027 0.0326 1.0000 Uiso R
H41 H 0.3362 0.5806 0.5802 0.0327 1.0000 Uiso R
H71 H -0.0964 0.4722 0.7910 0.0358 1.0000 Uiso R
H72 H -0.0227 0.4529 0.6898 0.0346 1.0000 Uiso R
H81 H 0.3467 0.5032 0.8869 0.0362 1.0000 Uiso R
H82 H 0.1365 0.5027 0.9122 0.0370 1.0000 Uiso R

loop_
_atom_site_aniso_label
_atom_site_aniso_U_11
_atom_site_aniso_U_22
_atom_site_aniso_U_33
_atom_site_aniso_U_23
_atom_site_aniso_U_13
_atom_site_aniso_U_12
Co1 0.02147(15) 0.02439(15) 0.02301(15) -0.00219(14) -0.00021(14) 0.00054(14)
C2 0.0242(11) 0.0204(10) 0.0252(12) -0.0026(9) 0.0010(11) 0.0004(10)
C3 0.0248(12) 0.0295(13) 0.0251(12) -0.0028(10) -0.0014(10) -0.0012(10)
C4 0.0240(12) 0.0277(12) 0.0270(12) 0.0029(10) -0.0010(9) -0.0020(10)
C5 0.0223(11) 0.0225(11) 0.0257(12) -0.0036(9) 0.0016(10) 0.0048(10)
Co6 0.02201(15) 0.02423(15) 0.02373(15) 0.00130(14) 0.00100(14) 0.00141(14)
C7 0.0247(12) 0.0292(13) 0.0321(14) 0.0023(11) 0.0014(11) -0.0002(10)
C8 0.0303(13) 0.0302(13) 0.0271(13) -0.0039(11) 0.0029(11) -0.0006(10)
C9 0.0301(14) 0.0268(13) 0.0382(15) 0.0031(11) 0.0053(11) -0.0030(10)
O10 0.0580(14) 0.0368(11) 0.0469(13) -0.0127(9) 0.0107(11) -0.0164(10)
C11 0.0316(14) 0.0330(14) 0.0314(14) 0.0013(11) -0.0012(11) 0.0032(12)
O12 0.0338(11) 0.0491(12) 0.0436(12) 0.0110(10) 0.0112(11) -0.0006(10)
C13 0.0332(14) 0.0264(12) 0.0272(12) 0.0039(11) 0.0061(11) 0.0009(10)
O14 0.0335(11) 0.0433(12) 0.0403(12) 0.0064(9) -0.0053(9) 0.0103(9)
C15 0.0290(12) 0.0318(13) 0.0280(12) -0.0021(10) 0.0045(11) 0.0017(11)
O16 0.0375(12) 0.0463(12) 0.0406(11) 0.0057(10) 0.0043(10) 0.0148(10)
C17 0.0340(13) 0.0257(12) 0.0295(12) 0.0003(11) 0.0037(11) -0.0021(12)
O18 0.0559(14) 0.0416(12) 0.0350(11) -0.0092(10) -0.0100(10) -0.0041(10)
F19 0.0458(10) 0.0383(9) 0.0400(9) -0.0058(7) -0.0020(8) -0.0056(9)
B20 0.0239(15) 0.0343(15) 0.0275(14) 0.0023(12) 0.0016(11) -0.0010(12)
F21 0.0262(8) 0.0601(11) 0.0320(8) 0.0032(8) 0.0003(7) -0.0126(8)
F22 0.0494(11) 0.0711(13) 0.0294(9) 0.0035(9) 0.0111(8) -0.0143(10)
F23 0.0453(11) 0.0466(11) 0.0814(15) -0.0091(10) -0.0227(11) 0.0128(9)

loop_
_atom_type_symbol
_atom_type_scat_dispersion_real
_atom_type_scat_dispersion_imag
_atom_type_scat_Cromer_Mann_a1
_atom_type_scat_Cromer_Mann_b1
_atom_type_scat_Cromer_Mann_a2
_atom_type_scat_Cromer_Mann_b2
_atom_type_scat_Cromer_Mann_a3
_atom_type_scat_Cromer_Mann_b3
_atom_type_scat_Cromer_Mann_a4
_atom_type_scat_Cromer_Mann_b4
_atom_type_scat_Cromer_Mann_c
_atom_type_scat_source
C 0.0033 0.0016 2.3100 20.8439 1.0200 10.2075 1.5886 0.5687 0.8650 51.6512 0.2156 'International Tables Vol C 4.2.6.8 and 6.1.1.4'
H 0.0000 0.0000 0.4930 10.5109 0.3229 26.1257 0.1402 3.1424 0.0408 57.7998 0.0030 'International Tables Vol C 4.2.6.8 and 6.1.1.4'
O 0.0106 0.0060 3.0485 13.2771 2.2868 5.7011 1.5463 0.3239 0.8670 32.9089 0.2508 'International Tables Vol C 4.2.6.8 and 6.1.1.4'
Co 0.3494 0.9721 12.2841 4.2791 7.3409 0.2784 4.0034 13.5359 2.3488 71.1692 1.0118 'International Tables Vol C 4.2.6.8 and 6.1.1.4'
B 0.0013 0.0007 2.0545 23.2185 1.3326 1.0210 1.0979 60.3498 0.7068 0.1403 -0.1932 'International Tables Vol C 4.2.6.8 and 6.1.1.4'
F 0.0171 0.0103 3.5392 10.2825 2.6412 4.2944 1.5170 0.2615 1.0243 26.1476 0.2776 'International Tables Vol C 4.2.6.8 and 6.1.1.4'

loop_
_geom_angle_atom_site_label_1
_geom_angle_atom_site_label_2
_geom_angle_atom_site_label_3
_geom_angle
_geom_angle_publ_flag
C2 Co1 C3 40.29(10) yes
C2 Co1 C4 39.85(10) yes
C3 Co1 C4 70.26(10) yes
C2 Co1 Co6 66.90(7) yes
C3 Co1 Co6 83.36(8) yes
C4 Co1 Co6 92.24(7) yes
C2 Co1 C15 128.67(11) yes
C3 Co1 C15 93.76(12) yes
C4 Co1 C15 162.97(11) yes
Co6 Co1 C15 91.67(8) yes
C2 Co1 C17 125.89(12) yes
C3 Co1 C17 161.93(11) yes
C4 Co1 C17 92.10(11) yes
Co6 Co1 C17 101.79(8) yes
C15 Co1 C17 103.30(12) yes
C2 Co1 F21 108.01(8) yes
C3 Co1 F21 91.88(9) yes
C4 Co1 F21 84.08(8) yes
Co6 Co1 F21 174.77(5) yes
C15 Co1 F21 90.81(10) yes
C17 Co1 F21 82.11(9) yes
Co1 C2 C3 71.42(15) yes
Co1 C2 C4 72.42(15) yes
C3 C2 C4 116.4(2) yes
Co1 C2 C5 111.42(15) yes
C3 C2 C5 121.2(2) yes
C4 C2 C5 120.1(2) yes
Co1 C3 C2 68.29(14) yes
Co1 C3 H32 118.6 no
C2 C3 H32 119.7 no
Co1 C3 H31 111.8 no
C2 C3 H31 121.7 no
H32 C3 H31 110.4 no
Co1 C4 C2 67.73(14) yes
Co1 C4 H42 118.1 no
C2 C4 H42 119.4 no
Co1 C4 H41 109.8 no
C2 C4 H41 121.1 no
H42 C4 H41 112.6 no
C2 C5 Co6 114.40(16) yes
C2 C5 C7 122.6(2) yes
Co6 C5 C7 72.33(15) yes
C2 C5 C8 122.2(2) yes
Co6 C5 C8 73.59(15) yes
C7 C5 C8 114.4(2) yes
C5 Co6 Co1 65.71(7) yes
C5 Co6 C7 40.45(10) yes
Co1 Co6 C7 83.11(8) yes
C5 Co6 C8 39.77(10) yes
Co1 Co6 C8 92.37(8) yes
C7 Co6 C8 69.03(11) yes
C5 Co6 C9 119.95(11) yes
Co1 Co6 C9 71.69(8) yes
C7 Co6 C9 95.76(12) yes
C8 Co6 C9 159.57(12) yes
C5 Co6 C11 118.94(11) yes
Co1 Co6 C11 169.24(9) yes
C7 Co6 C11 94.87(12) yes
C8 Co6 C11 96.79(12) yes
C9 Co6 C11 98.08(13) yes
C5 Co6 C13 115.72(11) yes
Co1 Co6 C13 84.77(8) yes
C7 Co6 C13 156.17(11) yes
C8 Co6 C13 91.11(11) yes
C9 Co6 C13 99.80(12) yes
C11 Co6 C13 100.64(13) yes
Co6 C7 C5 67.21(14) yes
Co6 C7 H71 113.6 no
C5 C7 H71 120.6 no
Co6 C7 H72 117.5 no
C5 C7 H72 118.9 no
H71 C7 H72 111.9 no
Co6 C8 C5 66.63(14) yes
Co6 C8 H81 118.5 no
C5 C8 H81 119.1 no
Co6 C8 H82 112.7 no
C5 C8 H82 120.5 no
H81 C8 H82 112.0 no
Co6 C9 O10 173.3(2) yes
Co6 C11 O12 176.7(3) yes
Co6 C13 O14 177.7(2) yes
Co1 C15 O16 178.5(2) yes
Co1 C17 O18 176.4(3) yes
F19 B20 F21 108.3(2) yes
F19 B20 F22 110.8(2) yes
F21 B20 F22 108.0(2) yes
F19 B20 F23 109.1(2) yes
F21 B20 F23 108.6(2) yes
F22 B20 F23 111.9(3) yes
B20 F21 Co1 138.01(16) yes

loop_
_geom_bond_atom_site_label_1
_geom_bond_atom_site_label_2
_geom_bond_distance
_geom_bond_publ_flag
Co1 C2 2.027(2) yes
Co1 C3 2.068(3) yes
Co1 C4 2.088(3) yes
Co1 Co6 3.1079(5) yes
Co1 C15 1.817(3) yes
Co1 C17 1.839(3) yes
Co1 F21 2.3921(16) yes
C2 C3 1.411(3) yes
C2 C4 1.404(3) yes
C2 C5 1.498(3) yes
C3 H32 0.963 no
C3 H31 0.975 no
C4 H42 0.963 no
C4 H41 0.950 no
C5 Co6 2.020(2) yes
C5 C7 1.422(4) yes
C5 C8 1.408(4) yes
Co6 C7 2.088(3) yes
Co6 C8 2.111(3) yes
Co6 C9 1.798(3) yes
Co6 C11 1.845(3) yes
Co6 C13 1.803(3) yes
C7 H71 0.990 no
C7 H72 0.987 no
C8 H81 0.967 no
C8 H82 0.968 no
C9 O10 1.135(3) yes
C11 O12 1.134(4) yes
C13 O14 1.130(3) yes
C15 O16 1.133(3) yes
C17 O18 1.124(3) yes
F19 B20 1.386(4) yes
B20 F21 1.414(3) yes
B20 F22 1.380(4) yes
B20 F23 1.369(4) yes
